data_4338129
loop_
_publ_author_name
'Lee, Hyeong-Hwan'
'Park, In-Hyeok'
'Lee, Shim Sung'

_publ_section_title
;
 Cooperative Effect of Anion and Mole Ratio on the Coordination Modes of
 an NO2S3-Donor Macrocycle.
;
_journal_issue 9
_journal_name_full 'Inorganic chemistry'
_journal_page_first 4763
_journal_page_last 4769
_journal_paper_doi 10.1021/ic500594f
_journal_volume 53
_journal_year 2014
_chemical_formula_sum 'C25 H27 Br2 Hg N O2 S3'
_chemical_formula_weight 830.07
_chemical_name_systematic
; 
 ? 
;
_space_group_IT_number 14
_symmetry_cell_setting monoclinic
_symmetry_space_group_name_Hall '-P 2ybc'
_symmetry_space_group_name_H-M 'P 1 21/c 1'
_atom_sites_solution_hydrogens geom
_atom_sites_solution_primary direct
_atom_sites_solution_secondary difmap
_audit_creation_method SHELXL-97
_cell_angle_alpha 90.00
_cell_angle_beta 93.611(4)
_cell_angle_gamma 90.00
_cell_formula_units_Z 4
_cell_length_a 4.9569(4)
_cell_length_b 25.526(2)
_cell_length_c 21.0651(16)
_cell_measurement_reflns_used 5159
_cell_measurement_temperature 173(2)
_cell_measurement_theta_max 23.30
_cell_measurement_theta_min 2.51
_cell_volume 2660.1(4)
_computing_cell_refinement 'Bruker SAINT'
_computing_data_collection 'Bruker APEX2'
_computing_data_reduction 'Bruker SAINT'
_computing_molecular_graphics 'SHELXL-97 (Sheldrick, 2008)'
_computing_publication_material 'SHELXL-97 (Sheldrick, 2008)'
_computing_structure_refinement 'SHELXL-97 (Sheldrick, 2008)'
_computing_structure_solution 'SHELXS-97 (Sheldrick, 2008)'
_diffrn_ambient_temperature 173(2)
_diffrn_measured_fraction_theta_full 0.999
_diffrn_measured_fraction_theta_max 0.999
_diffrn_measurement_device_type 'Bruker APEX-II CCD'
_diffrn_measurement_method '\f and \w scans'
_diffrn_radiation_monochromator graphite
_diffrn_radiation_source 'fine-focus sealed tube'
_diffrn_radiation_type MoK\a
_diffrn_radiation_wavelength 0.71073
_diffrn_reflns_av_R_equivalents 0.0770
_diffrn_reflns_av_sigmaI/netI 0.0855
_diffrn_reflns_limit_h_max 6
_diffrn_reflns_limit_h_min -6
_diffrn_reflns_limit_k_max 22
_diffrn_reflns_limit_k_min -31
_diffrn_reflns_limit_l_max 25
_diffrn_reflns_limit_l_min -20
_diffrn_reflns_number 22973
_diffrn_reflns_theta_full 26.00
_diffrn_reflns_theta_max 26.00
_diffrn_reflns_theta_min 1.25
_exptl_absorpt_coefficient_mu 9.050
_exptl_absorpt_correction_T_max 0.6127
_exptl_absorpt_correction_T_min 0.1658
_exptl_absorpt_correction_type multi-scan
_exptl_absorpt_process_details SADABS
_exptl_crystal_colour colourless
_exptl_crystal_density_diffrn 2.073
_exptl_crystal_density_method 'not measured'
_exptl_crystal_description needle
_exptl_crystal_F_000 1592
_exptl_crystal_size_max 0.31
_exptl_crystal_size_mid 0.07
_exptl_crystal_size_min 0.06
_refine_diff_density_max 1.497
_refine_diff_density_min -1.146
_refine_diff_density_rms 0.166
_refine_ls_extinction_method none
_refine_ls_goodness_of_fit_ref 1.012
_refine_ls_hydrogen_treatment constr
_refine_ls_matrix_type full
_refine_ls_number_parameters 307
_refine_ls_number_reflns 5207
_refine_ls_number_restraints 0
_refine_ls_restrained_S_all 1.012
_refine_ls_R_factor_all 0.0790
_refine_ls_R_factor_gt 0.0461
_refine_ls_shift/su_max 0.001
_refine_ls_shift/su_mean 0.000
_refine_ls_structure_factor_coef Fsqd
_refine_ls_weighting_details 'calc w=1/[\s^2^(Fo^2^)+(0.0125P)^2^+6.8153P] where P=(Fo^2^+2Fc^2^)/3'
_refine_ls_weighting_scheme calc
_refine_ls_wR_factor_gt 0.0793
_refine_ls_wR_factor_ref 0.0898
_reflns_number_gt 3691
_reflns_number_total 5207
_reflns_threshold_expression >2sigma(I)
_cod_data_source_file ic500594f_si_003.cif
_cod_data_source_block 2
_cod_depositor_comments
;
The following automatic conversions were performed:

'_symmetry_cell_setting' value 'Monoclinic' changed to 'monoclinic'
according to
/usr/data/users/saulius/crontab/automatic-downloads/rss-feeds/ACS/lib/dictionaries/cif_core.dic
dictionary named 'cif_core.dic' version 2.4.2 from 2011-04-26.

Automatic conversion script
Id: cif_fix_values 2281 2013-09-26 08:29:07Z andrius 

 Adding full bibliography for 4338128--4338130.cif.
;
_cod_original_sg_symbol_H-M P2(1)/c
_cod_database_code 4338129

loop_
_symmetry_equiv_pos_as_xyz
'x, y, z'
'-x, y+1/2, -z+1/2'
'-x, -y, -z'
'x, -y-1/2, z-1/2'

loop_
_atom_site_label
_atom_site_type_symbol
_atom_site_fract_x
_atom_site_fract_y
_atom_site_fract_z
_atom_site_U_iso_or_equiv
_atom_site_adp_type
_atom_site_occupancy
_atom_site_symmetry_multiplicity
_atom_site_calc_flag
_atom_site_refinement_flags
Hg1 Hg -0.06640(6) -0.087978(11) 0.743203(14) 0.03648(12) Uani 1 1 d .
Br1 Br 0.26398(18) -0.12719(3) 0.82479(4) 0.0476(2) Uani 1 1 d .
Br2 Br -0.35604(15) -0.12178(3) 0.65069(4) 0.0385(2) Uani 1 1 d .
S1 S 0.4448(3) 0.07167(7) 0.57631(9) 0.0269(4) Uani 1 1 d .
S2 S 0.2362(3) -0.01193(7) 0.69034(8) 0.0228(4) Uani 1 1 d .
S3 S -0.2468(3) -0.00354(7) 0.80183(8) 0.0242(4) Uani 1 1 d .
O1 O -0.0648(8) 0.15958(17) 0.6335(2) 0.0279(11) Uani 1 1 d .
O2 O 0.2606(8) 0.10014(17) 0.8651(2) 0.0268(11) Uani 1 1 d .
N1 N 0.0613(10) 0.1717(2) 0.7662(2) 0.0228(13) Uani 1 1 d .
C1 C 0.2248(13) 0.1681(3) 0.5505(3) 0.0267(17) Uani 1 1 d .
C2 C 0.3958(14) 0.1980(3) 0.5156(3) 0.0335(18) Uani 1 1 d .
H2A H 0.4860 0.1822 0.4820 0.040 Uiso 1 1 calc R
C3 C 0.4364(14) 0.2503(3) 0.5289(4) 0.0358(19) Uani 1 1 d .
H3A H 0.5617 0.2699 0.5063 0.043 Uiso 1 1 calc R
C4 C 0.2957(14) 0.2739(3) 0.5749(3) 0.0316(18) Uani 1 1 d .
H4A H 0.3142 0.3105 0.5822 0.038 Uiso 1 1 calc R
C5 C 0.1264(13) 0.2446(3) 0.6111(3) 0.0293(17) Uani 1 1 d .
H5A H 0.0346 0.2609 0.6441 0.035 Uiso 1 1 calc R
C6 C 0.0912(12) 0.1921(3) 0.5992(3) 0.0247(16) Uani 1 1 d .
C7 C -0.2513(13) 0.1832(3) 0.6738(3) 0.0294(17) Uani 1 1 d .
H7A H -0.3954 0.1575 0.6814 0.035 Uiso 1 1 calc R
H7B H -0.3374 0.2134 0.6511 0.035 Uiso 1 1 calc R
C8 C -0.1299(13) 0.2016(3) 0.7367(3) 0.0248(16) Uani 1 1 d .
C9 C -0.2256(14) 0.2472(3) 0.7634(4) 0.0316(18) Uani 1 1 d .
H9A H -0.3660 0.2669 0.7419 0.038 Uiso 1 1 calc R
C10 C -0.1134(15) 0.2634(3) 0.8217(4) 0.0360(19) Uani 1 1 d .
H10A H -0.1730 0.2947 0.8409 0.043 Uiso 1 1 calc R
C11 C 0.0885(15) 0.2330(3) 0.8515(3) 0.0340(19) Uani 1 1 d .
H11A H 0.1726 0.2436 0.8912 0.041 Uiso 1 1 calc R
C12 C 0.1656(12) 0.1876(3) 0.8234(3) 0.0242(16) Uani 1 1 d .
C13 C 0.3711(13) 0.1508(3) 0.8540(3) 0.0298(17) Uani 1 1 d .
H13A H 0.5240 0.1473 0.8263 0.036 Uiso 1 1 calc R
H13B H 0.4422 0.1659 0.8950 0.036 Uiso 1 1 calc R
C14 C 0.0785(12) 0.0952(3) 0.9112(3) 0.0202(15) Uani 1 1 d .
C15 C 0.0351(13) 0.1332(3) 0.9563(3) 0.0273(17) Uani 1 1 d .
H15A H 0.1324 0.1653 0.9559 0.033 Uiso 1 1 calc R
C16 C -0.1471(13) 0.1251(3) 1.0017(3) 0.0296(17) Uani 1 1 d .
H16A H -0.1751 0.1513 1.0325 0.036 Uiso 1 1 calc R
C17 C -0.2884(14) 0.0791(3) 1.0024(3) 0.0323(18) Uani 1 1 d .
H17A H -0.4184 0.0738 1.0331 0.039 Uiso 1 1 calc R
C18 C -0.2429(13) 0.0404(3) 0.9590(3) 0.0289(17) Uani 1 1 d .
H18A H -0.3406 0.0085 0.9604 0.035 Uiso 1 1 calc R
C19 C -0.0557(12) 0.0472(3) 0.9127(3) 0.0240(16) Uani 1 1 d .
C20 C -0.0006(12) 0.0034(3) 0.8687(3) 0.0233(16) Uani 1 1 d .
H20A H 0.0059 -0.0298 0.8931 0.028 Uiso 1 1 calc R
H20B H 0.1799 0.0088 0.8522 0.028 Uiso 1 1 calc R
C21 C -0.1565(12) 0.0486(2) 0.7492(3) 0.0208(15) Uani 1 1 d .
H21A H -0.2838 0.0478 0.7111 0.025 Uiso 1 1 calc R
H21B H -0.1829 0.0824 0.7711 0.025 Uiso 1 1 calc R
C22 C 0.1281(12) 0.0474(3) 0.7274(3) 0.0229(16) Uani 1 1 d .
H22A H 0.2542 0.0545 0.7648 0.027 Uiso 1 1 calc R
H22B H 0.1469 0.0766 0.6970 0.027 Uiso 1 1 calc R
C23 C 0.0908(12) -0.0071(3) 0.6100(3) 0.0226(16) Uani 1 1 d .
H23A H 0.0056 -0.0409 0.5974 0.027 Uiso 1 1 calc R
H23B H -0.0518 0.0201 0.6080 0.027 Uiso 1 1 calc R
C24 C 0.3042(12) 0.0068(3) 0.5636(3) 0.0263(17) Uani 1 1 d .
H24A H 0.2220 0.0045 0.5196 0.032 Uiso 1 1 calc R
H24B H 0.4522 -0.0193 0.5679 0.032 Uiso 1 1 calc R
C25 C 0.1830(13) 0.1107(3) 0.5356(3) 0.0283(17) Uani 1 1 d .
H25A H 0.1860 0.1052 0.4891 0.034 Uiso 1 1 calc R
H25B H 0.0041 0.0995 0.5490 0.034 Uiso 1 1 calc R

loop_
_atom_site_aniso_label
_atom_site_aniso_U_11
_atom_site_aniso_U_22
_atom_site_aniso_U_33
_atom_site_aniso_U_23
_atom_site_aniso_U_13
_atom_site_aniso_U_12
Hg1 0.0568(2) 0.02477(19) 0.02734(18) -0.00176(14) -0.00134(13) -0.00119(15)
Br1 0.0779(6) 0.0329(5) 0.0309(5) 0.0005(4) -0.0051(4) 0.0150(4)
Br2 0.0479(5) 0.0315(5) 0.0357(5) -0.0091(4) 0.0006(4) -0.0070(4)
S1 0.0233(9) 0.0239(11) 0.0337(11) -0.0001(8) 0.0029(8) -0.0041(7)
S2 0.0217(8) 0.0236(11) 0.0232(10) -0.0025(8) 0.0007(7) 0.0013(7)
S3 0.0225(8) 0.0241(10) 0.0262(10) -0.0021(8) 0.0035(7) -0.0018(8)
O1 0.030(3) 0.024(3) 0.029(3) 0.004(2) -0.001(2) 0.003(2)
O2 0.029(2) 0.021(3) 0.031(3) -0.002(2) 0.005(2) -0.002(2)
N1 0.027(3) 0.021(3) 0.019(3) 0.003(3) -0.001(3) 0.004(3)
C1 0.026(4) 0.030(5) 0.023(4) 0.003(3) -0.005(3) 0.002(3)
C2 0.040(4) 0.038(5) 0.022(4) 0.003(4) 0.005(3) -0.002(4)
C3 0.042(4) 0.021(5) 0.043(5) 0.012(4) -0.005(4) -0.005(4)
C4 0.038(4) 0.017(4) 0.038(5) 0.009(4) -0.013(4) 0.003(3)
C5 0.032(4) 0.029(5) 0.027(4) -0.002(4) -0.002(3) 0.005(3)
C6 0.024(4) 0.024(4) 0.026(4) 0.009(3) -0.007(3) 0.003(3)
C7 0.025(4) 0.031(5) 0.031(5) 0.003(4) -0.006(3) -0.002(3)
C8 0.027(4) 0.015(4) 0.032(4) 0.004(3) -0.002(3) -0.004(3)
C9 0.035(4) 0.022(4) 0.039(5) 0.014(4) 0.002(4) 0.001(3)
C10 0.053(5) 0.017(4) 0.040(5) 0.001(4) 0.010(4) 0.006(4)
C11 0.054(5) 0.021(5) 0.028(5) -0.009(4) 0.009(4) -0.004(4)
C12 0.024(4) 0.021(4) 0.028(4) -0.002(3) 0.005(3) -0.010(3)
C13 0.029(4) 0.032(5) 0.027(4) -0.007(4) -0.004(3) -0.002(3)
C14 0.021(3) 0.019(4) 0.020(4) 0.000(3) -0.003(3) 0.002(3)
C15 0.036(4) 0.019(4) 0.026(4) -0.002(3) 0.000(3) -0.001(3)
C16 0.036(4) 0.029(5) 0.023(4) 0.000(3) 0.001(3) 0.005(4)
C17 0.034(4) 0.040(5) 0.024(4) -0.001(4) 0.008(3) 0.003(4)
C18 0.037(4) 0.023(4) 0.027(4) 0.003(3) 0.004(3) -0.008(3)
C19 0.025(3) 0.021(4) 0.026(4) 0.000(3) -0.004(3) 0.005(3)
C20 0.024(4) 0.015(4) 0.030(4) 0.003(3) -0.001(3) 0.002(3)
C21 0.022(3) 0.017(4) 0.023(4) -0.001(3) 0.004(3) 0.001(3)
C22 0.026(3) 0.018(4) 0.025(4) -0.003(3) 0.004(3) -0.003(3)
C23 0.022(3) 0.022(4) 0.024(4) -0.010(3) 0.003(3) -0.008(3)
C24 0.026(4) 0.029(4) 0.024(4) -0.006(3) 0.001(3) -0.006(3)
C25 0.033(4) 0.029(4) 0.022(4) -0.003(3) -0.003(3) 0.002(3)

loop_
_atom_type_symbol
_atom_type_description
_atom_type_scat_dispersion_real
_atom_type_scat_dispersion_imag
_atom_type_scat_source
C C 0.0033 0.0016 'International Tables Vol C Tables 4.2.6.8 and 6.1.1.4'
H H 0.0000 0.0000 'International Tables Vol C Tables 4.2.6.8 and 6.1.1.4'
N N 0.0061 0.0033 'International Tables Vol C Tables 4.2.6.8 and 6.1.1.4'
O O 0.0106 0.0060 'International Tables Vol C Tables 4.2.6.8 and 6.1.1.4'
S S 0.1246 0.1234 'International Tables Vol C Tables 4.2.6.8 and 6.1.1.4'
Br Br -0.2901 2.4595 'International Tables Vol C Tables 4.2.6.8 and 6.1.1.4'
Hg Hg -2.3894 9.2266 'International Tables Vol C Tables 4.2.6.8 and 6.1.1.4'

loop_
_geom_angle_atom_site_label_1
_geom_angle_atom_site_label_2
_geom_angle_atom_site_label_3
_geom_angle
Br2 Hg1 Br1 135.64(3)
Br2 Hg1 S3 116.56(4)
Br1 Hg1 S3 103.23(4)
Br2 Hg1 S2 103.33(4)
Br1 Hg1 S2 102.20(4)
S3 Hg1 S2 79.82(5)
C25 S1 C24 100.1(3)
C22 S2 C23 103.7(3)
C22 S2 Hg1 103.6(2)
C23 S2 Hg1 103.5(2)
C21 S3 C20 102.9(3)
C21 S3 Hg1 102.0(2)
C20 S3 Hg1 102.1(2)
C6 O1 C7 117.8(5)
C14 O2 C13 118.3(5)
C8 N1 C12 117.7(6)
C2 C1 C6 118.8(7)
C2 C1 C25 120.3(6)
C6 C1 C25 120.9(6)
C3 C2 C1 120.8(7)
C4 C3 C2 119.9(7)
C3 C4 C5 120.2(7)
C6 C5 C4 120.1(7)
C5 C6 O1 124.4(6)
C5 C6 C1 120.2(6)
O1 C6 C1 115.4(6)
O1 C7 C8 114.8(5)
N1 C8 C9 122.7(6)
N1 C8 C7 117.6(6)
C9 C8 C7 119.6(6)
C10 C9 C8 118.9(7)
C9 C10 C11 118.3(7)
C12 C11 C10 119.5(7)
N1 C12 C11 122.9(7)
N1 C12 C13 114.2(6)
C11 C12 C13 122.9(6)
O2 C13 C12 112.3(5)
O2 C14 C15 124.0(6)
O2 C14 C19 115.5(6)
C15 C14 C19 120.4(6)
C16 C15 C14 120.6(7)
C17 C16 C15 119.9(7)
C16 C17 C18 120.2(6)
C17 C18 C19 121.3(7)
C14 C19 C18 117.5(6)
C14 C19 C20 122.7(6)
C18 C19 C20 119.8(6)
C19 C20 S3 114.6(4)
C22 C21 S3 116.3(4)
C21 C22 S2 117.3(4)
C24 C23 S2 111.4(4)
C23 C24 S1 113.2(5)
C1 C25 S1 110.6(5)

loop_
_geom_bond_atom_site_label_1
_geom_bond_atom_site_label_2
_geom_bond_distance
Hg1 Br2 2.5002(8)
Hg1 Br1 2.5066(9)
Hg1 S3 2.6664(17)
Hg1 S2 2.7329(17)
S1 C25 1.809(7)
S1 C24 1.810(7)
S2 C22 1.801(6)
S2 C23 1.801(6)
S3 C21 1.806(6)
S3 C20 1.813(6)
O1 C6 1.372(7)
O1 C7 1.426(8)
O2 C14 1.373(7)
O2 C13 1.430(8)
N1 C8 1.340(8)
N1 C12 1.342(8)
C1 C2 1.386(9)
C1 C6 1.398(9)
C1 C25 1.509(9)
C2 C3 1.377(10)
C3 C4 1.369(10)
C4 C5 1.387(9)
C5 C6 1.371(9)
C7 C8 1.497(9)
C8 C9 1.388(9)
C9 C10 1.379(10)
C10 C11 1.387(10)
C11 C12 1.368(9)
C12 C13 1.500(9)
C14 C15 1.384(9)
C14 C19 1.397(9)
C15 C16 1.371(9)
C16 C17 1.368(9)
C17 C18 1.374(9)
C18 C19 1.398(9)
C19 C20 1.488(9)
C21 C22 1.512(8)
C23 C24 1.527(8)
